data_7700846
loop_
_publ_author_name
'Ng, Wai-Ming'
'Guo, Xueying'
'Cheung, Wai-Man'
'So, Yat-Ming'
'Chong, Man-Chun'
'Sung, Herman H.-Y.'
'Williams, Ian D.'
'Lin, Zhenyang'
'Leung, Wa-Hung'

_publ_section_title
;
 4-Coordinated, 14-electron ruthenium(ii) chalcogenolate complexes:
 synthesis, electronic structure and reactions with PhICl<sub>2</sub> and
 organic azides.
;
_journal_issue 35
_journal_name_full 'Dalton transactions (Cambridge, England : 2003)'
_journal_page_first 13315
_journal_page_last 13325
_journal_paper_doi 10.1039/c9dt02457c
_journal_volume 48
_journal_year 2019
_chemical_formula_moiety 'C62 H75 N4 O4 P Ru S4, 0.25(C6 H14), 0.5(C4 H10 O)'
_chemical_formula_sum 'C65.5 H83.5 N4 O4.5 P Ru S4'
_chemical_formula_weight 1259.14
_space_group_crystal_system monoclinic
_space_group_IT_number 4
_space_group_name_Hall 'P 2yb'
_space_group_name_H-M_alt 'P 1 21 1'
_symmetry_space_group_name_Hall 'P 2yb'
_symmetry_space_group_name_H-M 'P 1 21 1'
_atom_sites_solution_hydrogens geom
_atom_sites_solution_primary iterative
_audit_creation_date 2017-02-25
_audit_creation_method
;
Olex2 1.2
(compiled 2017.01.04 svn.r3372 for OlexSys, GUI svn.r5292)
;
_audit_update_record
;
2018-07-24 deposited with the CCDC.    2019-08-15 downloaded from the CCDC.
;
_cell_angle_alpha 90
_cell_angle_beta 98.1209(18)
_cell_angle_gamma 90
_cell_formula_units_Z 4
_cell_length_a 11.57442(18)
_cell_length_b 42.0951(6)
_cell_length_c 13.6150(3)
_cell_measurement_reflns_used 15539
_cell_measurement_temperature 99.9(2)
_cell_measurement_theta_max 29.4340
_cell_measurement_theta_min 3.6180
_cell_volume 6567.1(2)
_computing_cell_refinement
;
CrysAlisPro, Agilent Technologies,
Version 1.171.37.35 (release 13-08-2014 CrysAlis171 .NET)
(compiled Aug 13 2014,18:06:01)
;
_computing_data_collection
;
CrysAlisPro, Agilent Technologies,
Version 1.171.37.35 (release 13-08-2014 CrysAlis171 .NET)
(compiled Aug 13 2014,18:06:01)
;
_computing_data_reduction
;
CrysAlisPro, Agilent Technologies,
Version 1.171.37.35 (release 13-08-2014 CrysAlis171 .NET)
(compiled Aug 13 2014,18:06:01)
;
_computing_molecular_graphics 'Olex2 (Dolomanov et al., 2009)'
_computing_publication_material 'Olex2 (Dolomanov et al., 2009)'
_computing_structure_refinement 'ShelXL (Sheldrick, 2015)'
_computing_structure_solution
;
Superflip (Palatinus & Chapuis, 2007;Palatinus & van der Lee, 2008;
Palatinus et al., 2012)
;
_diffrn_ambient_environment N~2~
_diffrn_ambient_temperature 99.9(2)
_diffrn_detector 'CCD plate'
_diffrn_detector_area_resol_mean 10.3587
_diffrn_detector_type Atlas
_diffrn_measured_fraction_theta_full 0.994
_diffrn_measured_fraction_theta_max 0.993
_diffrn_measurement_details
;
#__ type_ start__ end____ width___ exp.time_
  1 omega  -48.00   46.00   0.5000   40.0000
omega____ theta____ kappa____ phi______ frames
    -       15.7012  -37.0000 -120.0000 188

#__ type_ start__ end____ width___ exp.time_
  2 omega  -17.00   85.00   0.5000   40.0000
omega____ theta____ kappa____ phi______ frames
    -       15.7012   77.0000  150.0000 204

#__ type_ start__ end____ width___ exp.time_
  3 omega   -1.00   89.00   0.5000   40.0000
omega____ theta____ kappa____ phi______ frames
    -       15.7012   37.0000   60.0000 180
;
_diffrn_measurement_device 'kappa diffractometer'
_diffrn_measurement_device_type 'SuperNova, Dual, Cu at zero, Atlas'
_diffrn_measurement_method '\w scans'
_diffrn_orient_matrix_UB_11 -0.0032719000
_diffrn_orient_matrix_UB_12 0.0123415000
_diffrn_orient_matrix_UB_13 -0.0357235000
_diffrn_orient_matrix_UB_21 0.0089044000
_diffrn_orient_matrix_UB_22 -0.0112408000
_diffrn_orient_matrix_UB_23 -0.0370275000
_diffrn_orient_matrix_UB_31 -0.0611896000
_diffrn_orient_matrix_UB_32 -0.0022796000
_diffrn_orient_matrix_UB_33 -0.0110003000
_diffrn_radiation_monochromator mirror
_diffrn_radiation_probe x-ray
_diffrn_radiation_type MoK\a
_diffrn_radiation_wavelength 0.71073
_diffrn_reflns_av_R_equivalents 0.0417
_diffrn_reflns_av_unetI/netI 0.0744
_diffrn_reflns_limit_h_max 14
_diffrn_reflns_limit_h_min -14
_diffrn_reflns_limit_k_max 51
_diffrn_reflns_limit_k_min -51
_diffrn_reflns_limit_l_max 16
_diffrn_reflns_limit_l_min -13
_diffrn_reflns_number 39783
_diffrn_reflns_theta_full 25.000
_diffrn_reflns_theta_max 26.000
_diffrn_reflns_theta_min 3.283
_diffrn_source 'SuperNova (Mo) X-ray Source'
_diffrn_source_current 0.80
_diffrn_source_power 0.040
_diffrn_source_target Cu
_diffrn_source_voltage 50
_exptl_absorpt_coefficient_mu 0.439
_exptl_absorpt_correction_T_max 1.00000
_exptl_absorpt_correction_T_min 0.72802
_exptl_absorpt_correction_type multi-scan
_exptl_absorpt_process_details
;
CrysAlisPro, Agilent Technologies,
Version 1.171.37.35 (release 13-08-2014 CrysAlis171 .NET)
(compiled Aug 13 2014,18:06:01)
Empirical absorption correction using spherical harmonics,
 implemented in SCALE3 ABSPACK scaling algorithm.
;
_exptl_crystal_colour red
_exptl_crystal_density_diffrn 1.274
_exptl_crystal_F_000 2654
_exptl_crystal_size_max 0.20
_exptl_crystal_size_mid 0.20
_exptl_crystal_size_min 0.03
_refine_diff_density_max 0.900
_refine_diff_density_min -0.670
_refine_diff_density_rms 0.076
_refine_ls_abs_structure_details
;
 Flack x determined using 7662 quotients [(I+)-(I-)]/[(I+)+(I-)]
 (Parsons, Flack and Wagner, Acta Cryst. B69 (2013) 249-259).
;
_refine_ls_abs_structure_Flack 0.024(14)
_refine_ls_extinction_method none
_refine_ls_goodness_of_fit_ref 1.001
_refine_ls_hydrogen_treatment constr
_refine_ls_matrix_type full
_refine_ls_number_parameters 1500
_refine_ls_number_reflns 23188
_refine_ls_number_restraints 37
_refine_ls_restrained_S_all 1.001
_refine_ls_R_factor_all 0.0557
_refine_ls_R_factor_gt 0.0472
_refine_ls_shift/su_max 0.001
_refine_ls_shift/su_mean 0.000
_refine_ls_structure_factor_coef Fsqd
_refine_ls_weighting_details 'w=1/[\s^2^(Fo^2^)+(0.0445P)^2^+2.0790P] where P=(Fo^2^+2Fc^2^)/3'
_refine_ls_weighting_scheme calc
_refine_ls_wR_factor_gt 0.0974
_refine_ls_wR_factor_ref 0.1023
_reflns_Friedel_coverage 0.782
_reflns_Friedel_fraction_full 0.818
_reflns_Friedel_fraction_max 0.799
_reflns_number_gt 20706
_reflns_number_total 23188
_reflns_threshold_expression 'I > 2\s(I)'
_cod_data_source_file c9dt02457c2.cif
_cod_data_source_block ng17molt
_cod_depositor_comments 'Adding full bibliography for 7700845--7700851.cif.'
_cod_original_cell_volume 6567.0(2)
_cod_original_formula_sum 'C65.50 H83.50 N4 O4.50 P Ru S4'
_cod_database_code 7700846
_shelx_shelxl_version_number 2014/7
_shelx_space_group_comment
;
The symmetry employed for this shelxl refinement is uniquely defined
by the following loop, which should always be used as a source of
symmetry information in preference to the above space-group names.
They are only intended as comments.
;
_reflns_odcompleteness_completeness 99.40
_reflns_odcompleteness_iscentric 1
_reflns_odcompleteness_theta 27.04
_olex2_refinement_description
;
1. Fixed Uiso
 At 1.2 times of:
  All C(H) groups, All C(H,H) groups
 At 1.5 times of:
  All C(H,H,H) groups
2. Uiso/Uaniso restraints and constraints
Uanis(C6S) \\sim Ueq, Uanis(C5S) \\sim Ueq, Uanis(C4S) \\sim Ueq, Uanis(C3S)
\\sim Ueq, Uanis(C2S) \\sim Ueq, Uanis(C1S) \\sim Ueq: with sigma of 0.01 and
sigma for terminal atoms of 0.005
3. Others
 Fixed Sof: C1S(0.5) H1SA(0.5) H1SB(0.5) H1SC(0.5) C2S(0.5) H2SA(0.5)
 H2SB(0.5) C3S(0.5) H3SA(0.5) H3SB(0.5) C4S(0.5) H4SA(0.5) H4SB(0.5) C5S(0.5)
 H5SA(0.5) H5SB(0.5) C6S(0.5) H6SA(0.5) H6SB(0.5) H6SC(0.5)
4.a Ternary CH refined with riding coordinates:
 C27(H27), C30(H30), C33(H33), C47(H47), C50(H50), C53(H53), C27A(H27A),
 C30A(H30A), C33A(H33A), C47A(H47A), C50A(H50A), C53A(H53A)
4.b Secondary CH2 refined with riding coordinates:
 C2S(H2SA,H2SB), C3S(H3SA,H3SB), C4S(H4SA,H4SB), C5S(H5SA,H5SB), C12S(H12B,
 H12C), C14S(H14A,H14B)
4.c Aromatic/amide H refined with riding coordinates:
 C2(H2), C3(H3), C5(H5), C6(H6), C12(H12), C13(H13), C15(H15), C16(H16),
 C23(H23), C25(H25), C43(H43), C45(H45), C62(H62), C63(H63), C64(H64), C65(H65),
  C66(H66), C72(H72), C73(H73), C74(H74), C75(H75), C76(H76), C82(H82),
 C83(H83), C84(H84), C85(H85), C86(H86), C2A(H2A), C3A(H3A), C5A(H5A), C6A(H6A),
  C12A(H12A), C13A(H13A), C15A(H15A), C16A(H16A), C23A(H23A), C25A(H25A),
 C43A(H43A), C45A(H45A), C62A(H62A), C63A(H63A), C64A(H64A), C65A(H65A),
 C66A(H66A), C72A(H72A), C73A(H73A), C74A(H74A), C75A(H75A), C76A(H76A),
 C82A(H82A), C83A(H83A), C84A(H84A), C85A(H85A), C86A(H86A)
4.d Idealised Me refined as rotating group:
 C7(H7A,H7B,H7C), C17(H17A,H17B,H17C), C28(H28A,H28B,H28C), C29(H29A,H29B,
 H29C), C31(H31A,H31B,H31C), C32(H32A,H32B,H32C), C34(H34A,H34B,H34C), C35(H35A,
 H35B,H35C), C48(H48A,H48B,H48C), C49(H49A,H49B,H49C), C51(H51A,H51B,H51C),
 C52(H52A,H52B,H52C), C54(H54A,H54B,H54C), C55(H55A,H55B,H55C), C7A(H7AA,H7AB,
 H7AC), C17A(H17D,H17E,H17F), C28A(H28D,H28E,H28F), C29A(H29D,H29E,H29F),
 C31A(H31D,H31E,H31F), C32A(H32D,H32E,H32F), C34A(H34D,H34E,H34F), C35A(H35D,
 H35E,H35F), C48A(H48D,H48E,H48F), C49A(H49D,H49E,H49F), C51A(H51D,H51E,H51F),
 C52A(H52D,H52E,H52F), C54A(H54D,H54E,H54F), C55A(H55D,H55E,H55F), C1S(H1SA,
 H1SB,H1SC), C6S(H6SA,H6SB,H6SC), C11S(H11A,H11B,H11C), C15S(H15B,H15C,H15D)
;
_olex2_date_sample_data_collection 2016-04-29
_olex2_submission_special_instructions 'No special instructions were received'

loop_
_space_group_symop_operation_xyz
'x, y, z'
'-x, y+1/2, -z'

loop_
_atom_site_label
_atom_site_type_symbol
_atom_site_fract_x
_atom_site_fract_y
_atom_site_fract_z
_atom_site_U_iso_or_equiv
_atom_site_adp_type
_atom_site_occupancy
_atom_site_site_symmetry_order
_atom_site_calc_flag
_atom_site_refinement_flags_posn
_atom_site_refinement_flags_adp
_atom_site_refinement_flags_occupancy
Ru1 Ru 0.58463(4) 0.24571(2) 0.32415(4) 0.01225(11) Uani 1 1 d . . .
S1 S 0.82228(13) 0.20368(4) 0.29539(13) 0.0167(3) Uani 1 1 d . . .
S2 S 0.38062(13) 0.20793(4) 0.44660(12) 0.0154(3) Uani 1 1 d . . .
S3 S 0.60580(13) 0.27962(4) 0.44831(12) 0.0152(3) Uani 1 1 d . . .
S4 S 0.45342(12) 0.25170(3) 0.19063(12) 0.0143(3) Uani 1 1 d . . .
P1 P 0.68217(13) 0.28637(4) 0.24356(13) 0.0137(3) Uani 1 1 d . . .
O1 O 0.8639(4) 0.23425(10) 0.2715(4) 0.0196(10) Uani 1 1 d . . .
O2 O 0.8073(4) 0.17951(11) 0.2219(4) 0.0227(11) Uani 1 1 d . . .
O3 O 0.3203(4) 0.23690(10) 0.4165(3) 0.0181(10) Uani 1 1 d . . .
O4 O 0.4124(4) 0.20100(11) 0.5497(3) 0.0212(10) Uani 1 1 d . . .
N1 N 0.6916(4) 0.21030(12) 0.3346(4) 0.0166(12) Uani 1 1 d . . .
N2 N 0.6598(5) 0.18133(12) 0.3761(4) 0.0205(13) Uani 1 1 d . . .
N3 N 0.5617(4) 0.18211(12) 0.4063(4) 0.0185(12) Uani 1 1 d . . .
N4 N 0.5020(4) 0.20960(12) 0.3915(4) 0.0143(11) Uani 1 1 d . . .
C1 C 0.9122(5) 0.18919(15) 0.4001(5) 0.0166(14) Uani 1 1 d . . .
C2 C 0.9923(5) 0.20945(15) 0.4526(5) 0.0171(14) Uani 1 1 d . . .
H2 H 0.9951 0.2311 0.4338 0.021 Uiso 1 1 calc R . .
C3 C 1.0692(6) 0.19809(16) 0.5331(5) 0.0218(15) Uani 1 1 d . . .
H3 H 1.1222 0.2123 0.5702 0.026 Uiso 1 1 calc R . .
C4 C 1.0691(6) 0.16619(17) 0.5598(6) 0.0259(17) Uani 1 1 d . . .
C5 C 0.9881(6) 0.14620(17) 0.5051(6) 0.0258(17) Uani 1 1 d . . .
H5 H 0.9863 0.1244 0.5230 0.031 Uiso 1 1 calc R . .
C6 C 0.9101(6) 0.15706(15) 0.4255(6) 0.0230(16) Uani 1 1 d . . .
H6 H 0.8562 0.1429 0.3889 0.028 Uiso 1 1 calc R . .
C7 C 1.1522(7) 0.1539(2) 0.6455(6) 0.035(2) Uani 1 1 d . . .
H7A H 1.1288 0.1617 0.7076 0.052 Uiso 1 1 calc GR . .
H7B H 1.2312 0.1614 0.6400 0.052 Uiso 1 1 calc GR . .
H7C H 1.1509 0.1306 0.6451 0.052 Uiso 1 1 calc GR . .
C11 C 0.2983(5) 0.17536(15) 0.3953(5) 0.0170(14) Uani 1 1 d . . .
C12 C 0.3269(5) 0.14488(15) 0.4299(5) 0.0198(15) Uani 1 1 d . . .
H12 H 0.3918 0.1416 0.4799 0.024 Uiso 1 1 calc R . .
C13 C 0.2604(6) 0.11926(16) 0.3913(5) 0.0209(15) Uani 1 1 d . . .
H13 H 0.2810 0.0984 0.4138 0.025 Uiso 1 1 calc R . .
C14 C 0.1634(6) 0.12400(15) 0.3196(5) 0.0207(15) Uani 1 1 d . . .
C15 C 0.1352(5) 0.15466(15) 0.2877(5) 0.0172(14) Uani 1 1 d . . .
H15 H 0.0689 0.1580 0.2392 0.021 Uiso 1 1 calc R . .
C16 C 0.2016(5) 0.18048(15) 0.3250(5) 0.0176(14) Uani 1 1 d . . .
H16 H 0.1810 0.2014 0.3027 0.021 Uiso 1 1 calc R . .
C17 C 0.0907(7) 0.09607(17) 0.2764(7) 0.0306(19) Uani 1 1 d . . .
H17A H 0.1223 0.0764 0.3080 0.046 Uiso 1 1 calc GR . .
H17B H 0.0929 0.0949 0.2048 0.046 Uiso 1 1 calc GR . .
H17C H 0.0098 0.0989 0.2886 0.046 Uiso 1 1 calc GR . .
C21 C 0.5526(5) 0.26716(15) 0.5583(5) 0.0168(14) Uani 1 1 d . . .
C22 C 0.6192(5) 0.24695(15) 0.6240(4) 0.0149(12) Uani 1 1 d . . .
C23 C 0.5801(5) 0.24059(15) 0.7142(5) 0.0182(14) Uani 1 1 d . . .
H23 H 0.6261 0.2273 0.7607 0.022 Uiso 1 1 calc R . .
C24 C 0.4774(5) 0.25272(15) 0.7386(5) 0.0207(15) Uani 1 1 d . . .
C25 C 0.4129(6) 0.27322(16) 0.6699(5) 0.0232(15) Uani 1 1 d . . .
H25 H 0.3420 0.2819 0.6855 0.028 Uiso 1 1 calc R . .
C26 C 0.4485(5) 0.28105(15) 0.5815(5) 0.0187(14) Uani 1 1 d . . .
C27 C 0.7336(5) 0.23299(15) 0.6005(5) 0.0185(14) Uani 1 1 d . . .
H27 H 0.7291 0.2321 0.5266 0.022 Uiso 1 1 calc R . .
C28 C 0.8351(5) 0.25495(17) 0.6399(6) 0.0283(17) Uani 1 1 d . . .
H28A H 0.8213 0.2761 0.6107 0.042 Uiso 1 1 calc GR . .
H28B H 0.9080 0.2463 0.6221 0.042 Uiso 1 1 calc GR . .
H28C H 0.8410 0.2565 0.7123 0.042 Uiso 1 1 calc GR . .
C29 C 0.7571(6) 0.19915(16) 0.6401(6) 0.0297(17) Uani 1 1 d . . .
H29A H 0.8210 0.1898 0.6098 0.045 Uiso 1 1 calc GR . .
H29B H 0.6866 0.1862 0.6236 0.045 Uiso 1 1 calc GR . .
H29C H 0.7788 0.1998 0.7123 0.045 Uiso 1 1 calc GR . .
C30 C 0.4340(6) 0.24293(18) 0.8344(5) 0.0265(15) Uani 1 1 d . . .
H30 H 0.4996 0.2316 0.8757 0.032 Uiso 1 1 calc R . .
C31 C 0.3340(8) 0.2198(2) 0.8142(7) 0.052(3) Uani 1 1 d . . .
H31A H 0.3089 0.2134 0.8771 0.078 Uiso 1 1 calc GR . .
H31B H 0.3593 0.2010 0.7805 0.078 Uiso 1 1 calc GR . .
H31C H 0.2688 0.2299 0.7720 0.078 Uiso 1 1 calc GR . .
C32 C 0.4033(10) 0.2718(2) 0.8937(7) 0.064(3) Uani 1 1 d . . .
H32A H 0.3254 0.2795 0.8665 0.096 Uiso 1 1 calc GR . .
H32B H 0.4607 0.2886 0.8894 0.096 Uiso 1 1 calc GR . .
H32C H 0.4039 0.2657 0.9633 0.096 Uiso 1 1 calc GR . .
C33 C 0.3811(6) 0.30514(16) 0.5114(5) 0.0241(16) Uani 1 1 d . . .
H33 H 0.3905 0.2988 0.4422 0.029 Uiso 1 1 calc R . .
C34 C 0.2493(6) 0.3054(2) 0.5181(6) 0.037(2) Uani 1 1 d . . .
H34A H 0.2195 0.2835 0.5137 0.055 Uiso 1 1 calc GR . .
H34B H 0.2085 0.3180 0.4633 0.055 Uiso 1 1 calc GR . .
H34C H 0.2360 0.3148 0.5814 0.055 Uiso 1 1 calc GR . .
C35 C 0.4337(7) 0.33820(16) 0.5292(6) 0.0330(18) Uani 1 1 d . . .
H35A H 0.4277 0.3449 0.5972 0.049 Uiso 1 1 calc GR . .
H35B H 0.3913 0.3532 0.4822 0.049 Uiso 1 1 calc GR . .
H35C H 0.5160 0.3377 0.5195 0.049 Uiso 1 1 calc GR . .
C41 C 0.3266(5) 0.22762(14) 0.1646(5) 0.0151(13) Uani 1 1 d . . .
C42 C 0.3354(5) 0.19624(15) 0.1321(5) 0.0159(14) Uani 1 1 d . . .
C43 C 0.2350(5) 0.18208(15) 0.0810(5) 0.0186(14) Uani 1 1 d . . .
H43 H 0.2408 0.1613 0.0550 0.022 Uiso 1 1 calc R . .
C44 C 0.1279(5) 0.19712(15) 0.0668(5) 0.0193(15) Uani 1 1 d . . .
C45 C 0.1210(5) 0.22694(16) 0.1064(5) 0.0200(15) Uani 1 1 d . . .
H45 H 0.0467 0.2369 0.1005 0.024 Uiso 1 1 calc R . .
C46 C 0.2177(5) 0.24348(16) 0.1553(5) 0.0187(14) Uani 1 1 d . . .
C47 C 0.4524(5) 0.17895(14) 0.1423(5) 0.0157(14) Uani 1 1 d . . .
H47 H 0.5075 0.1909 0.1922 0.019 Uiso 1 1 calc R . .
C48 C 0.4423(6) 0.14500(15) 0.1829(5) 0.0226(15) Uani 1 1 d . . .
H48A H 0.3920 0.1322 0.1341 0.034 Uiso 1 1 calc GR . .
H48B H 0.4084 0.1459 0.2449 0.034 Uiso 1 1 calc GR . .
H48C H 0.5200 0.1353 0.1955 0.034 Uiso 1 1 calc GR . .
C49 C 0.5047(6) 0.17883(16) 0.0457(5) 0.0249(16) Uani 1 1 d . . .
H49A H 0.5830 0.1695 0.0573 0.037 Uiso 1 1 calc GR . .
H49B H 0.5098 0.2007 0.0218 0.037 Uiso 1 1 calc GR . .
H49C H 0.4550 0.1663 -0.0042 0.037 Uiso 1 1 calc GR . .
C50 C 0.0202(6) 0.18296(17) 0.0052(6) 0.0282(17) Uani 1 1 d . . .
H50 H -0.0497 0.1921 0.0306 0.034 Uiso 1 1 calc R . .
C51 C 0.0113(7) 0.1474(2) 0.0105(7) 0.045(2) Uani 1 1 d . . .
H51A H -0.0622 0.1404 -0.0281 0.068 Uiso 1 1 calc GR . .
H51B H 0.0134 0.1409 0.0798 0.068 Uiso 1 1 calc GR . .
H51C H 0.0769 0.1377 -0.0167 0.068 Uiso 1 1 calc GR . .
C52 C 0.0157(9) 0.1936(3) -0.1021(7) 0.070(3) Uani 1 1 d . . .
H52A H 0.0297 0.2165 -0.1042 0.105 Uiso 1 1 calc GR . .
H52B H -0.0613 0.1887 -0.1388 0.105 Uiso 1 1 calc GR . .
H52C H 0.0758 0.1823 -0.1325 0.105 Uiso 1 1 calc GR . .
C53 C 0.2033(5) 0.27689(15) 0.1916(5) 0.0198(14) Uani 1 1 d . . .
H53 H 0.2792 0.2837 0.2302 0.024 Uiso 1 1 calc R . .
C54 C 0.1086(6) 0.27970(18) 0.2597(6) 0.0283(18) Uani 1 1 d . . .
H54A H 0.0338 0.2724 0.2242 0.042 Uiso 1 1 calc GR . .
H54B H 0.1015 0.3019 0.2794 0.042 Uiso 1 1 calc GR . .
H54C H 0.1302 0.2666 0.3190 0.042 Uiso 1 1 calc GR . .
C55 C 0.1758(6) 0.29918(16) 0.1028(6) 0.0294(18) Uani 1 1 d . . .
H55A H 0.1022 0.2927 0.0632 0.044 Uiso 1 1 calc GR . .
H55B H 0.2389 0.2981 0.0619 0.044 Uiso 1 1 calc GR . .
H55C H 0.1688 0.3210 0.1265 0.044 Uiso 1 1 calc GR . .
C61 C 0.7987(5) 0.30875(15) 0.3188(5) 0.0172(14) Uani 1 1 d . . .
C62 C 0.8655(5) 0.29408(15) 0.3995(5) 0.0187(14) Uani 1 1 d . . .
H62 H 0.8520 0.2724 0.4140 0.022 Uiso 1 1 calc R . .
C63 C 0.9515(5) 0.31102(17) 0.4588(5) 0.0239(16) Uani 1 1 d . . .
H63 H 0.9969 0.3009 0.5136 0.029 Uiso 1 1 calc R . .
C64 C 0.9714(5) 0.34259(17) 0.4385(5) 0.0237(16) Uani 1 1 d . . .
H64 H 1.0295 0.3541 0.4802 0.028 Uiso 1 1 calc R . .
C65 C 0.9072(5) 0.35751(17) 0.3578(6) 0.0244(16) Uani 1 1 d . . .
H65 H 0.9222 0.3790 0.3427 0.029 Uiso 1 1 calc R . .
C66 C 0.8201(5) 0.34033(16) 0.2991(5) 0.0214(15) Uani 1 1 d . . .
H66 H 0.7745 0.3505 0.2445 0.026 Uiso 1 1 calc R . .
C71 C 0.5756(5) 0.31789(14) 0.2029(5) 0.0156(13) Uani 1 1 d . . .
C72 C 0.5363(5) 0.33789(14) 0.2731(5) 0.0206(15) Uani 1 1 d . . .
H72 H 0.5698 0.3364 0.3407 0.025 Uiso 1 1 calc R . .
C73 C 0.4481(6) 0.36003(15) 0.2444(6) 0.0246(16) Uani 1 1 d . . .
H73 H 0.4214 0.3735 0.2924 0.029 Uiso 1 1 calc R . .
C74 C 0.4003(6) 0.36219(16) 0.1465(6) 0.0248(17) Uani 1 1 d . . .
H74 H 0.3401 0.3772 0.1274 0.030 Uiso 1 1 calc R . .
C75 C 0.4381(5) 0.34288(15) 0.0752(5) 0.0254(15) Uani 1 1 d . . .
H75 H 0.4044 0.3446 0.0076 0.030 Uiso 1 1 calc R . .
C76 C 0.5266(5) 0.32075(14) 0.1040(5) 0.0196(14) Uani 1 1 d . . .
H76 H 0.5535 0.3075 0.0555 0.023 Uiso 1 1 calc R . .
C81 C 0.7366(5) 0.27675(16) 0.1277(5) 0.0199(15) Uani 1 1 d . . .
C82 C 0.7999(6) 0.29909(19) 0.0813(5) 0.0317(18) Uani 1 1 d . . .
H82 H 0.8192 0.3190 0.1122 0.038 Uiso 1 1 calc R . .
C83 C 0.8349(6) 0.2922(2) -0.0102(6) 0.041(2) Uani 1 1 d . . .
H83 H 0.8773 0.3075 -0.0421 0.049 Uiso 1 1 calc R . .
C84 C 0.8082(6) 0.2636(2) -0.0538(6) 0.041(2) Uani 1 1 d . . .
H84 H 0.8316 0.2591 -0.1164 0.049 Uiso 1 1 calc R . .
C85 C 0.7476(6) 0.2411(2) -0.0085(6) 0.036(2) Uani 1 1 d . . .
H85 H 0.7313 0.2210 -0.0392 0.043 Uiso 1 1 calc R . .
C86 C 0.7104(5) 0.24756(18) 0.0818(5) 0.0220(14) Uani 1 1 d . . .
H86 H 0.6671 0.2321 0.1122 0.026 Uiso 1 1 calc R . .
Ru1A Ru 0.15878(4) 0.00206(2) 0.77464(4) 0.01219(11) Uani 1 1 d . . .
S1A S 0.36230(13) 0.03979(4) 0.65086(12) 0.0153(3) Uani 1 1 d . . .
S2A S -0.08193(13) 0.04390(4) 0.79858(13) 0.0163(4) Uani 1 1 d . . .
S3A S 0.14443(13) -0.03285(4) 0.65213(13) 0.0151(4) Uani 1 1 d . . .
S4A S 0.28869(12) -0.00316(3) 0.90789(12) 0.0135(3) Uani 1 1 d . . .
P1A P 0.06118(13) -0.03730(4) 0.86160(12) 0.0132(3) Uani 1 1 d . . .
O1A O 0.3303(4) 0.04689(10) 0.5472(3) 0.0207(10) Uani 1 1 d . . .
O2A O 0.4240(3) 0.01147(10) 0.6820(3) 0.0177(10) Uani 1 1 d . . .
O3A O -0.0680(4) 0.06826(11) 0.8724(4) 0.0262(11) Uani 1 1 d . . .
O4A O -0.1247(3) 0.01333(10) 0.8217(3) 0.0210(10) Uani 1 1 d . . .
N1A N 0.2406(4) 0.03814(11) 0.7057(4) 0.0127(11) Uani 1 1 d . . .
N2A N 0.1804(4) 0.06569(12) 0.6886(4) 0.0184(12) Uani 1 1 d . . .
N3A N 0.0827(4) 0.06657(12) 0.7192(4) 0.0188(12) Uani 1 1 d . . .
N4A N 0.0510(4) 0.03703(12) 0.7610(4) 0.0162(12) Uani 1 1 d . . .
C1A C 0.4449(5) 0.07257(15) 0.7031(5) 0.0126(14) Uani 1 1 d . . .
C2A C 0.5423(5) 0.06723(16) 0.7721(5) 0.0175(14) Uani 1 1 d . . .
H2A H 0.5631 0.0462 0.7934 0.021 Uiso 1 1 calc R . .
C3A C 0.6091(5) 0.09272(15) 0.8099(5) 0.0176(14) Uani 1 1 d . . .
H3A H 0.6767 0.0892 0.8568 0.021 Uiso 1 1 calc R . .
C4A C 0.5787(6) 0.12370(15) 0.7801(5) 0.0200(15) Uani 1 1 d . . .
C5A C 0.4822(6) 0.12850(15) 0.7088(5) 0.0200(15) Uani 1 1 d . . .
H5A H 0.4622 0.1495 0.6872 0.024 Uiso 1 1 calc R . .
C6A C 0.4145(6) 0.10328(15) 0.6685(5) 0.0191(14) Uani 1 1 d . . .
H6A H 0.3494 0.1067 0.6188 0.023 Uiso 1 1 calc R . .
C7A C 0.6514(6) 0.15126(16) 0.8244(6) 0.0288(17) Uani 1 1 d . . .
H7AA H 0.6635 0.1494 0.8968 0.043 Uiso 1 1 calc GR . .
H7AB H 0.6109 0.1712 0.8050 0.043 Uiso 1 1 calc GR . .
H7AC H 0.7271 0.1511 0.8000 0.043 Uiso 1 1 calc GR . .
C11A C -0.1727(5) 0.05847(15) 0.6921(5) 0.0165(14) Uani 1 1 d . . .
C12A C -0.2501(5) 0.03761(16) 0.6392(5) 0.0218(15) Uani 1 1 d . . .
H12A H -0.2499 0.0157 0.6562 0.026 Uiso 1 1 calc R . .
C13A C -0.3283(6) 0.04940(16) 0.5604(5) 0.0232(15) Uani 1 1 d . . .
H13A H -0.3833 0.0354 0.5243 0.028 Uiso 1 1 calc R . .
C14A C -0.3273(6) 0.08119(17) 0.5339(5) 0.0216(15) Uani 1 1 d . . .
C15A C -0.2477(6) 0.10180(16) 0.5896(6) 0.0238(16) Uani 1 1 d . . .
H15A H -0.2476 0.1237 0.5732 0.029 Uiso 1 1 calc R . .
C16A C -0.1692(5) 0.09038(15) 0.6682(5) 0.0192(15) Uani 1 1 d . . .
H16A H -0.1143 0.1042 0.7049 0.023 Uiso 1 1 calc R . .
C17A C -0.4129(7) 0.0937(2) 0.4497(6) 0.036(2) Uani 1 1 d . . .
H17D H -0.4022 0.1167 0.4437 0.055 Uiso 1 1 calc GR . .
H17E H -0.4925 0.0894 0.4625 0.055 Uiso 1 1 calc GR . .
H17F H -0.3997 0.0833 0.3878 0.055 Uiso 1 1 calc GR . .
C21A C 0.1970(5) -0.02048(15) 0.5414(5) 0.0149(13) Uani 1 1 d . . .
C22A C 0.1259(5) -0.00064(15) 0.4747(5) 0.0165(13) Uani 1 1 d . . .
C23A C 0.1634(5) 0.00640(15) 0.3860(5) 0.0199(14) Uani 1 1 d . . .
H23A H 0.1156 0.0195 0.3401 0.024 Uiso 1 1 calc R . .
C24A C 0.2681(5) -0.00476(15) 0.3603(5) 0.0194(14) Uani 1 1 d . . .
C25A C 0.3354(5) -0.02442(15) 0.4265(5) 0.0193(14) Uani 1 1 d . . .
H25A H 0.4066 -0.0324 0.4092 0.023 Uiso 1 1 calc R . .
C26A C 0.3032(5) -0.03302(15) 0.5178(5) 0.0158(13) Uani 1 1 d . . .
C27A C 0.0069(5) 0.01179(16) 0.4970(5) 0.0203(15) Uani 1 1 d . . .
H27A H 0.0101 0.0125 0.5708 0.024 Uiso 1 1 calc R . .
C28A C -0.0886(6) -0.01110(18) 0.4574(6) 0.0285(17) Uani 1 1 d . . .
H28D H -0.1635 -0.0033 0.4735 0.043 Uiso 1 1 calc GR . .
H28E H -0.0721 -0.0320 0.4878 0.043 Uiso 1 1 calc GR . .
H28F H -0.0923 -0.0129 0.3853 0.043 Uiso 1 1 calc GR . .
C29A C -0.0196(6) 0.04533(17) 0.4580(6) 0.0306(18) Uani 1 1 d . . .
H29D H 0.0485 0.0589 0.4774 0.046 Uiso 1 1 calc GR . .
H29E H -0.0867 0.0538 0.4859 0.046 Uiso 1 1 calc GR . .
H29F H -0.0374 0.0448 0.3855 0.046 Uiso 1 1 calc GR . .
C30A C 0.3092(5) 0.00498(19) 0.2638(5) 0.0271(16) Uani 1 1 d . . .
H30A H 0.2432 0.0169 0.2250 0.033 Uiso 1 1 calc R . .
C31A C 0.3348(10) -0.0225(2) 0.2010(7) 0.066(3) Uani 1 1 d . . .
H31D H 0.3992 -0.0350 0.2362 0.098 Uiso 1 1 calc GR . .
H31E H 0.3568 -0.0147 0.1384 0.098 Uiso 1 1 calc GR . .
H31F H 0.2652 -0.0359 0.1871 0.098 Uiso 1 1 calc GR . .
C32A C 0.4099(7) 0.0279(2) 0.2833(7) 0.052(3) Uani 1 1 d . . .
H32D H 0.3878 0.0458 0.3230 0.079 Uiso 1 1 calc GR . .
H32E H 0.4295 0.0359 0.2201 0.079 Uiso 1 1 calc GR . .
H32F H 0.4777 0.0170 0.3196 0.079 Uiso 1 1 calc GR . .
C33A C 0.3748(5) -0.05573(15) 0.5872(5) 0.0215(15) Uani 1 1 d . . .
H33A H 0.3657 -0.0494 0.6565 0.026 Uiso 1 1 calc R . .
C34A C 0.3268(6) -0.08965(16) 0.5705(6) 0.0321(18) Uani 1 1 d . . .
H34D H 0.3354 -0.0966 0.5033 0.048 Uiso 1 1 calc GR . .
H34E H 0.2441 -0.0899 0.5788 0.048 Uiso 1 1 calc GR . .
H34F H 0.3704 -0.1040 0.6189 0.048 Uiso 1 1 calc GR . .
C35A C 0.5043(5) -0.05545(17) 0.5794(5) 0.0230(16) Uani 1 1 d . . .
H35D H 0.5170 -0.0646 0.5156 0.035 Uiso 1 1 calc GR . .
H35E H 0.5463 -0.0680 0.6335 0.035 Uiso 1 1 calc GR . .
H35F H 0.5331 -0.0335 0.5839 0.035 Uiso 1 1 calc GR . .
C41A C 0.4159(5) 0.02085(14) 0.9320(5) 0.0138(13) Uani 1 1 d . . .
C42A C 0.5243(5) 0.00520(16) 0.9388(4) 0.0128(13) Uani 1 1 d . . .
C43A C 0.6222(5) 0.02055(15) 0.9883(5) 0.0189(14) Uani 1 1 d . . .
H43A H 0.6959 0.0103 0.9932 0.023 Uiso 1 1 calc R . .
C44A C 0.6151(5) 0.05070(15) 1.0311(5) 0.0175(14) Uani 1 1 d . . .
C45A C 0.5066(5) 0.06623(15) 1.0179(5) 0.0168(14) Uani 1 1 d . . .
H45A H 0.5013 0.0871 1.0433 0.020 Uiso 1 1 calc R . .
C46A C 0.4060(5) 0.05177(15) 0.9685(5) 0.0156(14) Uani 1 1 d . . .
C47A C 0.5355(5) -0.02857(15) 0.8997(5) 0.0183(14) Uani 1 1 d . . .
H47A H 0.4614 -0.0338 0.8555 0.022 Uiso 1 1 calc R . .
C48A C 0.6350(5) -0.03153(15) 0.8390(5) 0.0192(14) Uani 1 1 d . . .
H48D H 0.6251 -0.0158 0.7853 0.029 Uiso 1 1 calc GR . .
H48E H 0.6351 -0.0529 0.8107 0.029 Uiso 1 1 calc GR . .
H48F H 0.7092 -0.0277 0.8817 0.029 Uiso 1 1 calc GR . .
C49A C 0.5487(6) -0.05207(15) 0.9867(6) 0.0252(16) Uani 1 1 d . . .
H49D H 0.6183 -0.0466 1.0334 0.038 Uiso 1 1 calc GR . .
H49E H 0.5568 -0.0737 0.9617 0.038 Uiso 1 1 calc GR . .
H49F H 0.4796 -0.0509 1.0206 0.038 Uiso 1 1 calc GR . .
C50A C 0.7222(5) 0.06447(17) 1.0952(5) 0.0234(15) Uani 1 1 d . . .
H50A H 0.7922 0.0531 1.0775 0.028 Uiso 1 1 calc R . .
C51A C 0.7409(7) 0.09997(18) 1.0803(7) 0.041(2) Uani 1 1 d . . .
H51D H 0.7594 0.1037 1.0132 0.062 Uiso 1 1 calc GR . .
H51E H 0.8057 0.1074 1.1290 0.062 Uiso 1 1 calc GR . .
H51F H 0.6697 0.1116 1.0891 0.062 Uiso 1 1 calc GR . .
C52A C 0.7137(7) 0.0572(2) 1.2030(6) 0.050(2) Uani 1 1 d . . .
H52D H 0.6481 0.0689 1.2236 0.074 Uiso 1 1 calc GR . .
H52E H 0.7863 0.0636 1.2443 0.074 Uiso 1 1 calc GR . .
H52F H 0.7015 0.0344 1.2108 0.074 Uiso 1 1 calc GR . .
C53A C 0.2906(5) 0.06984(15) 0.9565(5) 0.0180(14) Uani 1 1 d . . .
H53A H 0.2339 0.0576 0.9085 0.022 Uiso 1 1 calc R . .
C54A C 0.3003(6) 0.10306(15) 0.9136(5) 0.0202(15) Uani 1 1 d . . .
H54D H 0.3490 0.1164 0.9620 0.030 Uiso 1 1 calc GR . .
H54E H 0.2223 0.1125 0.8988 0.030 Uiso 1 1 calc GR . .
H54F H 0.3359 0.1017 0.8526 0.030 Uiso 1 1 calc GR . .
C55A C 0.2415(6) 0.07113(16) 1.0545(5) 0.0227(15) Uani 1 1 d . . .
H55D H 0.2375 0.0496 1.0811 0.034 Uiso 1 1 calc GR . .
H55E H 0.1630 0.0804 1.0436 0.034 Uiso 1 1 calc GR . .
H55F H 0.2923 0.0842 1.1019 0.034 Uiso 1 1 calc GR . .
C61A C -0.0481(5) -0.06160(15) 0.7848(5) 0.0162(14) Uani 1 1 d . . .
C62A C -0.1150(5) -0.04814(16) 0.7013(5) 0.0207(15) Uani 1 1 d . . .
H62A H -0.1073 -0.0262 0.6868 0.025 Uiso 1 1 calc R . .
C63A C -0.1925(5) -0.06707(17) 0.6401(5) 0.0251(16) Uani 1 1 d . . .
H63A H -0.2373 -0.0580 0.5831 0.030 Uiso 1 1 calc R . .
C64A C -0.2057(6) -0.09881(18) 0.6607(6) 0.0274(18) Uani 1 1 d . . .
H64A H -0.2585 -0.1116 0.6180 0.033 Uiso 1 1 calc R . .
C65A C -0.1417(6) -0.1118(2) 0.7436(6) 0.0299(19) Uani 1 1 d . . .
H65A H -0.1510 -0.1336 0.7581 0.036 Uiso 1 1 calc R . .
C66A C -0.0634(6) -0.09347(15) 0.8066(5) 0.0217(15) Uani 1 1 d . . .
H66A H -0.0206 -0.1027 0.8643 0.026 Uiso 1 1 calc R . .
C71A C -0.0046(5) -0.02464(14) 0.9702(5) 0.0152(13) Uani 1 1 d . . .
C72A C -0.0843(5) -0.04382(16) 1.0100(5) 0.0216(15) Uani 1 1 d . . .
H72A H -0.1124 -0.0627 0.9766 0.026 Uiso 1 1 calc R . .
C73A C -0.1229(5) -0.03537(18) 1.0989(5) 0.0283(17) Uani 1 1 d . . .
H73A H -0.1775 -0.0484 1.1259 0.034 Uiso 1 1 calc R . .
C74A C -0.0815(6) -0.00799(18) 1.1476(5) 0.0303(18) Uani 1 1 d . . .
H74A H -0.1071 -0.0024 1.2086 0.036 Uiso 1 1 calc R . .
C75A C -0.0038(6) 0.01106(17) 1.1082(5) 0.0240(16) Uani 1 1 d . . .
H75A H 0.0241 0.0299 1.1420 0.029 Uiso 1 1 calc R . .
C76A C 0.0344(5) 0.00322(16) 1.0200(5) 0.0198(14) Uani 1 1 d . . .
H76A H 0.0875 0.0168 0.9930 0.024 Uiso 1 1 calc R . .
C81A C 0.1634(5) -0.06790(14) 0.9172(5) 0.0136(13) Uani 1 1 d . . .
C82A C 0.2357(5) -0.08299(14) 0.8578(5) 0.0185(14) Uani 1 1 d . . .
H82A H 0.2315 -0.0775 0.7897 0.022 Uiso 1 1 calc R . .
C83A C 0.3134(6) -0.10601(14) 0.8987(5) 0.0191(14) Uani 1 1 d . . .
H83A H 0.3625 -0.1162 0.8580 0.023 Uiso 1 1 calc R . .
C84A C 0.3208(6) -0.11440(16) 0.9972(5) 0.0259(16) Uani 1 1 d . . .
H84A H 0.3744 -0.1303 1.0242 0.031 Uiso 1 1 calc R . .
C85A C 0.2498(6) -0.09956(16) 1.0564(5) 0.0303(17) Uani 1 1 d . . .
H85A H 0.2537 -0.1054 1.1241 0.036 Uiso 1 1 calc R . .
C86A C 0.1728(6) -0.07611(15) 1.0169(5) 0.0237(15) Uani 1 1 d . . .
H86A H 0.1258 -0.0655 1.0585 0.028 Uiso 1 1 calc R . .
C1S C 0.3359(18) 0.4298(5) -0.3165(17) 0.072(6) Uani 0.5 1 d . U P
H1SA H 0.3794 0.4349 -0.3712 0.108 Uiso 0.5 1 calc GR . P
H1SB H 0.3338 0.4485 -0.2738 0.108 Uiso 0.5 1 calc GR . P
H1SC H 0.2561 0.4236 -0.3433 0.108 Uiso 0.5 1 calc GR . P
C2S C 0.3879(17) 0.4061(4) -0.2641(16) 0.060(5) Uani 0.5 1 d . U P
H2SA H 0.4328 0.4158 -0.2043 0.072 Uiso 0.5 1 calc R . P
H2SB H 0.4461 0.3974 -0.3037 0.072 Uiso 0.5 1 calc R . P
C3S C 0.3297(16) 0.3794(5) -0.2299(15) 0.061(5) Uani 0.5 1 d . U P
H3SA H 0.2978 0.3670 -0.2895 0.073 Uiso 0.5 1 calc R . P
H3SB H 0.3905 0.3660 -0.1917 0.073 Uiso 0.5 1 calc R . P
C4S C 0.2394(14) 0.3824(4) -0.1720(13) 0.043(4) Uani 0.5 1 d . U P
H4SA H 0.1827 0.3978 -0.2061 0.052 Uiso 0.5 1 calc R . P
H4SB H 0.2734 0.3923 -0.1085 0.052 Uiso 0.5 1 calc R . P
C5S C 0.1725(13) 0.3544(4) -0.1474(14) 0.050(4) Uani 0.5 1 d . U P
H5SA H 0.2274 0.3388 -0.1117 0.060 Uiso 0.5 1 calc R . P
H5SB H 0.1365 0.3443 -0.2100 0.060 Uiso 0.5 1 calc R . P
C6S C 0.0758(16) 0.3614(4) -0.0835(15) 0.056(5) Uani 0.5 1 d . U P
H6SA H 0.0128 0.3733 -0.1229 0.084 Uiso 0.5 1 calc GR . P
H6SB H 0.1082 0.3741 -0.0256 0.084 Uiso 0.5 1 calc GR . P
H6SC H 0.0450 0.3414 -0.0613 0.084 Uiso 0.5 1 calc GR . P
C11S C 0.9148(9) 0.4177(2) 0.6814(9) 0.072(3) Uani 1 1 d . . .
H11A H 0.9754 0.4250 0.6432 0.108 Uiso 1 1 calc GR . .
H11B H 0.9431 0.4196 0.7524 0.108 Uiso 1 1 calc GR . .
H11C H 0.8446 0.4308 0.6648 0.108 Uiso 1 1 calc GR . .
C12S C 0.8858(8) 0.3835(3) 0.6564(8) 0.067(3) Uani 1 1 d . . .
H12B H 0.8574 0.3813 0.5846 0.080 Uiso 1 1 calc R . .
H12C H 0.9563 0.3701 0.6726 0.080 Uiso 1 1 calc R . .
O13S O 0.7988(5) 0.37364(14) 0.7121(5) 0.0521(15) Uani 1 1 d . . .
C14S C 0.7661(10) 0.3415(2) 0.6944(9) 0.070(3) Uani 1 1 d . . .
H14A H 0.8356 0.3277 0.7098 0.084 Uiso 1 1 calc R . .
H14B H 0.7346 0.3386 0.6235 0.084 Uiso 1 1 calc R . .
C15S C 0.6781(10) 0.3323(2) 0.7559(9) 0.071(3) Uani 1 1 d . . .
H15B H 0.6552 0.3102 0.7421 0.106 Uiso 1 1 calc GR . .
H15C H 0.6096 0.3461 0.7407 0.106 Uiso 1 1 calc GR . .
H15D H 0.7103 0.3346 0.8261 0.106 Uiso 1 1 calc GR . .

loop_
_atom_site_aniso_label
_atom_site_aniso_U_11
_atom_site_aniso_U_22
_atom_site_aniso_U_33
_atom_site_aniso_U_23
_atom_site_aniso_U_13
_atom_site_aniso_U_12
Ru1 0.0084(2) 0.0142(2) 0.0143(3) 0.0022(2) 0.00218(18) 0.0011(2)
S1 0.0113(7) 0.0193(8) 0.0197(9) 0.0022(7) 0.0035(6) 0.0029(6)
S2 0.0130(7) 0.0183(8) 0.0154(9) 0.0008(6) 0.0036(6) -0.0004(6)
S3 0.0162(8) 0.0147(8) 0.0148(9) 0.0016(6) 0.0020(6) 0.0018(6)
S4 0.0129(7) 0.0153(8) 0.0146(8) 0.0008(6) 0.0019(6) -0.0031(6)
P1 0.0093(7) 0.0153(8) 0.0161(9) 0.0017(6) 0.0003(6) -0.0003(6)
O1 0.013(2) 0.025(2) 0.021(3) 0.002(2) 0.006(2) 0.0009(19)
O2 0.021(2) 0.025(3) 0.024(3) -0.003(2) 0.006(2) 0.006(2)
O3 0.012(2) 0.021(2) 0.022(3) 0.0014(19) 0.0051(19) -0.0019(19)
O4 0.020(2) 0.030(3) 0.014(3) 0.001(2) 0.0041(19) -0.007(2)
N1 0.009(2) 0.016(3) 0.024(3) 0.006(2) 0.003(2) -0.001(2)
N2 0.020(3) 0.016(3) 0.026(4) 0.007(2) 0.004(3) 0.001(2)
N3 0.012(3) 0.019(3) 0.025(3) 0.003(2) 0.003(2) 0.004(2)
N4 0.011(2) 0.016(3) 0.016(3) 0.003(2) 0.003(2) 0.002(2)
C1 0.012(3) 0.018(3) 0.021(4) 0.005(3) 0.006(3) 0.009(3)
C2 0.011(3) 0.020(3) 0.021(4) -0.002(3) 0.006(3) 0.004(3)
C3 0.016(3) 0.028(4) 0.021(4) -0.006(3) 0.004(3) 0.006(3)
C4 0.015(3) 0.037(4) 0.028(4) 0.003(3) 0.010(3) 0.010(3)
C5 0.022(4) 0.025(4) 0.033(5) 0.004(3) 0.014(3) 0.008(3)
C6 0.017(3) 0.018(3) 0.035(5) 0.003(3) 0.007(3) 0.002(3)
C7 0.027(4) 0.040(5) 0.036(5) 0.003(4) 0.001(4) 0.012(4)
C11 0.010(3) 0.017(3) 0.025(4) 0.001(3) 0.006(3) -0.001(3)
C12 0.014(3) 0.021(3) 0.026(4) 0.006(3) 0.007(3) 0.002(3)
C13 0.024(4) 0.020(3) 0.020(4) 0.003(3) 0.008(3) 0.000(3)
C14 0.020(3) 0.023(3) 0.022(4) -0.006(3) 0.012(3) -0.004(3)
C15 0.011(3) 0.025(3) 0.017(4) 0.001(3) 0.004(3) -0.005(3)
C16 0.017(3) 0.019(3) 0.018(4) 0.001(3) 0.008(3) -0.001(3)
C17 0.032(4) 0.024(4) 0.037(5) -0.002(3) 0.010(4) -0.007(3)
C21 0.016(3) 0.020(3) 0.013(4) -0.001(3) -0.001(3) -0.003(3)
C22 0.011(3) 0.017(3) 0.016(3) 0.001(3) -0.002(2) -0.004(3)
C23 0.023(3) 0.020(3) 0.010(3) 0.002(3) -0.004(3) -0.001(3)
C24 0.019(3) 0.028(4) 0.014(4) -0.005(3) 0.001(3) -0.005(3)
C25 0.021(3) 0.029(4) 0.019(4) -0.005(3) 0.002(3) 0.001(3)
C26 0.017(3) 0.026(4) 0.013(4) -0.004(3) 0.003(3) -0.001(3)
C27 0.018(3) 0.023(3) 0.015(4) 0.002(3) 0.004(3) 0.005(3)
C28 0.018(3) 0.044(4) 0.024(4) 0.001(3) 0.006(3) 0.001(3)
C29 0.030(4) 0.032(4) 0.028(5) 0.009(3) 0.008(3) 0.013(3)
C30 0.022(3) 0.039(4) 0.018(4) 0.007(3) 0.003(3) 0.002(3)
C31 0.053(5) 0.078(7) 0.027(5) 0.008(5) 0.015(4) -0.034(5)
C32 0.120(9) 0.048(5) 0.029(6) -0.009(4) 0.030(6) 0.000(6)
C33 0.025(4) 0.030(4) 0.017(4) 0.002(3) 0.004(3) 0.012(3)
C34 0.024(4) 0.063(6) 0.022(4) -0.007(4) -0.003(3) 0.023(4)
C35 0.046(5) 0.024(4) 0.027(4) 0.001(3) -0.002(4) 0.019(3)
C41 0.010(3) 0.022(3) 0.013(3) 0.002(3) -0.001(2) -0.005(3)
C42 0.016(3) 0.018(3) 0.015(4) 0.003(3) 0.007(3) -0.005(3)
C43 0.025(3) 0.016(3) 0.015(4) -0.004(3) 0.003(3) -0.007(3)
C44 0.012(3) 0.026(4) 0.020(4) 0.000(3) 0.004(3) -0.007(3)
C45 0.011(3) 0.024(4) 0.026(4) -0.001(3) 0.004(3) 0.005(3)
C46 0.016(3) 0.020(3) 0.020(4) 0.003(3) 0.002(3) 0.000(3)
C47 0.013(3) 0.016(3) 0.019(4) -0.002(3) 0.003(3) -0.002(3)
C48 0.024(4) 0.023(4) 0.021(4) 0.002(3) 0.005(3) 0.004(3)
C49 0.024(4) 0.022(4) 0.030(5) -0.003(3) 0.010(3) -0.002(3)
C50 0.019(4) 0.029(4) 0.035(5) -0.001(3) -0.004(3) 0.001(3)
C51 0.037(5) 0.041(5) 0.050(6) -0.005(4) -0.018(4) -0.021(4)
C52 0.079(7) 0.087(8) 0.033(6) 0.016(5) -0.030(5) -0.048(6)
C53 0.011(3) 0.022(3) 0.026(4) -0.004(3) 0.001(3) 0.000(3)
C54 0.028(4) 0.024(4) 0.035(5) -0.002(3) 0.011(4) 0.002(3)
C55 0.027(4) 0.019(3) 0.044(5) 0.007(3) 0.011(3) -0.003(3)
C61 0.010(3) 0.021(3) 0.021(4) 0.001(3) 0.002(3) 0.002(3)
C62 0.017(3) 0.019(3) 0.020(4) 0.001(3) 0.002(3) 0.002(3)
C63 0.011(3) 0.038(4) 0.021(4) -0.005(3) -0.005(3) 0.000(3)
C64 0.009(3) 0.032(4) 0.029(4) -0.010(3) 0.002(3) -0.004(3)
C65 0.013(3) 0.023(4) 0.038(5) -0.003(3) 0.008(3) -0.006(3)
C66 0.013(3) 0.025(4) 0.026(4) 0.003(3) 0.003(3) 0.000(3)
C71 0.008(3) 0.014(3) 0.024(4) 0.005(3) 0.001(3) -0.004(2)
C72 0.016(3) 0.020(3) 0.026(4) 0.006(3) 0.006(3) -0.002(3)
C73 0.021(3) 0.020(3) 0.034(5) -0.001(3) 0.009(3) -0.001(3)
C74 0.019(4) 0.016(4) 0.038(5) 0.009(3) -0.002(3) 0.001(3)
C75 0.021(3) 0.027(4) 0.026(4) 0.010(3) -0.007(3) -0.010(3)
C76 0.015(3) 0.018(3) 0.024(4) 0.004(3) 0.000(3) -0.004(3)
C81 0.012(3) 0.031(4) 0.016(4) 0.003(3) -0.001(3) 0.000(3)
C82 0.022(4) 0.050(5) 0.022(4) 0.005(3) -0.001(3) -0.009(3)
C83 0.023(4) 0.078(6) 0.021(4) 0.011(4) 0.007(3) -0.014(4)
C84 0.025(4) 0.083(7) 0.016(4) -0.006(4) 0.005(3) 0.000(4)
C85 0.017(3) 0.058(6) 0.029(5) -0.006(4) -0.009(3) 0.009(4)
C86 0.016(3) 0.035(4) 0.014(4) -0.001(3) 0.000(3) 0.004(3)
Ru1A 0.0080(2) 0.0150(2) 0.0136(3) 0.0020(2) 0.00145(18) 0.0008(2)
S1A 0.0112(7) 0.0175(8) 0.0174(9) 0.0013(6) 0.0024(6) -0.0022(6)
S2A 0.0086(7) 0.0207(8) 0.0194(9) 0.0030(7) 0.0020(6) 0.0032(7)
S3A 0.0133(8) 0.0194(9) 0.0124(9) 0.0025(7) 0.0018(7) -0.0006(7)
S4A 0.0095(6) 0.0155(8) 0.0152(8) 0.0013(6) 0.0005(6) -0.0013(6)
P1A 0.0084(7) 0.0171(8) 0.0141(9) 0.0013(7) 0.0022(6) -0.0011(6)
O1A 0.020(2) 0.024(2) 0.018(3) 0.004(2) 0.004(2) -0.003(2)
O2A 0.015(2) 0.014(2) 0.024(3) -0.0023(19) 0.005(2) 0.0007(18)
O3A 0.020(2) 0.032(3) 0.026(3) -0.005(2) 0.001(2) 0.008(2)
O4A 0.010(2) 0.028(3) 0.025(3) 0.008(2) 0.0015(19) -0.0027(19)
N1A 0.010(2) 0.009(2) 0.018(3) 0.005(2) 0.000(2) 0.003(2)
N2A 0.012(3) 0.021(3) 0.022(3) 0.005(2) 0.000(2) 0.001(2)
N3A 0.012(3) 0.015(3) 0.029(4) 0.004(2) 0.002(2) -0.001(2)
N4A 0.006(2) 0.018(3) 0.025(3) 0.004(2) 0.002(2) 0.002(2)
C1A 0.016(3) 0.013(3) 0.010(3) -0.001(3) 0.008(3) -0.004(3)
C2A 0.012(3) 0.023(3) 0.019(4) 0.003(3) 0.006(3) 0.002(3)
C3A 0.013(3) 0.025(4) 0.016(4) 0.004(3) 0.007(3) -0.002(3)
C4A 0.021(3) 0.021(3) 0.022(4) -0.001(3) 0.014(3) -0.004(3)
C5A 0.021(3) 0.017(3) 0.025(4) -0.001(3) 0.013(3) 0.001(3)
C6A 0.016(3) 0.023(3) 0.019(4) 0.005(3) 0.007(3) 0.002(3)
C7A 0.032(4) 0.025(4) 0.031(5) -0.001(3) 0.009(3) -0.014(3)
C11A 0.008(3) 0.023(3) 0.019(4) 0.003(3) 0.002(3) 0.007(3)
C12A 0.014(3) 0.021(3) 0.031(4) 0.002(3) 0.005(3) 0.005(3)
C13A 0.016(3) 0.029(4) 0.023(4) -0.002(3) -0.002(3) 0.007(3)
C14A 0.016(3) 0.032(4) 0.018(4) 0.001(3) 0.005(3) 0.012(3)
C15A 0.021(4) 0.023(4) 0.030(4) 0.013(3) 0.010(3) 0.013(3)
C16A 0.015(3) 0.020(3) 0.024(4) -0.002(3) 0.009(3) 0.003(3)
C17A 0.032(4) 0.046(5) 0.027(5) 0.008(4) -0.008(3) 0.016(4)
C21A 0.014(3) 0.020(3) 0.011(3) 0.000(3) 0.004(3) -0.001(3)
C22A 0.015(3) 0.020(3) 0.013(3) 0.003(3) -0.002(2) -0.003(3)
C23A 0.021(3) 0.016(3) 0.021(4) 0.004(3) -0.001(3) 0.000(3)
C24A 0.016(3) 0.023(4) 0.018(4) 0.000(3) 0.001(3) -0.006(3)
C25A 0.013(3) 0.027(4) 0.019(4) -0.001(3) 0.006(3) 0.002(3)
C26A 0.013(3) 0.017(3) 0.017(4) -0.002(3) 0.000(3) 0.002(3)
C27A 0.017(3) 0.034(4) 0.010(3) 0.003(3) 0.001(3) 0.007(3)
C28A 0.017(3) 0.045(4) 0.024(4) 0.001(3) 0.005(3) -0.001(3)
C29A 0.024(4) 0.038(4) 0.032(5) 0.012(3) 0.010(3) 0.008(3)
C30A 0.021(3) 0.041(4) 0.018(4) 0.008(3) 0.000(3) -0.004(3)
C31A 0.101(8) 0.075(7) 0.027(6) -0.007(5) 0.030(6) 0.020(6)
C32A 0.041(5) 0.071(6) 0.045(6) 0.021(5) 0.006(4) -0.018(5)
C33A 0.017(3) 0.022(3) 0.025(4) -0.001(3) -0.001(3) 0.003(3)
C34A 0.027(4) 0.023(4) 0.046(5) 0.003(3) 0.001(4) -0.001(3)
C35A 0.017(3) 0.027(4) 0.024(4) -0.001(3) -0.003(3) 0.007(3)
C41A 0.011(3) 0.016(3) 0.013(3) 0.000(2) -0.003(2) -0.004(2)
C42A 0.010(3) 0.020(3) 0.009(3) 0.000(3) 0.002(2) -0.004(3)
C43A 0.012(3) 0.026(4) 0.017(4) 0.008(3) -0.003(3) 0.001(3)
C44A 0.013(3) 0.023(3) 0.016(4) 0.003(3) 0.000(3) -0.003(3)
C45A 0.017(3) 0.018(3) 0.015(4) -0.001(3) 0.002(3) 0.000(3)
C46A 0.011(3) 0.021(3) 0.015(4) 0.002(3) 0.002(3) 0.000(3)
C47A 0.012(3) 0.023(3) 0.020(4) -0.001(3) 0.000(3) -0.002(3)
C48A 0.016(3) 0.017(3) 0.024(4) -0.001(3) 0.003(3) 0.001(3)
C49A 0.024(4) 0.020(3) 0.032(4) -0.006(3) 0.003(3) 0.000(3)
C50A 0.013(3) 0.035(4) 0.021(4) -0.008(3) -0.004(3) -0.007(3)
C51A 0.032(4) 0.035(5) 0.052(6) -0.003(4) -0.012(4) -0.013(4)
C52A 0.038(5) 0.070(6) 0.036(5) 0.005(4) -0.013(4) -0.025(5)
C53A 0.016(3) 0.022(3) 0.015(4) -0.004(3) 0.001(3) 0.002(3)
C54A 0.018(3) 0.018(3) 0.024(4) -0.003(3) 0.001(3) 0.003(3)
C55A 0.022(3) 0.025(4) 0.022(4) 0.004(3) 0.007(3) 0.000(3)
C61A 0.008(3) 0.022(3) 0.020(4) -0.004(3) 0.005(3) -0.001(3)
C62A 0.013(3) 0.026(4) 0.024(4) 0.001(3) 0.004(3) 0.000(3)
C63A 0.015(3) 0.040(4) 0.020(4) 0.000(3) 0.002(3) -0.008(3)
C64A 0.015(3) 0.037(4) 0.032(5) -0.013(3) 0.008(3) -0.011(3)
C65A 0.017(4) 0.032(4) 0.042(5) -0.005(4) 0.009(3) -0.009(3)
C66A 0.019(3) 0.020(3) 0.026(4) 0.000(3) 0.004(3) 0.000(3)
C71A 0.016(3) 0.019(3) 0.011(3) 0.004(2) 0.003(3) 0.006(3)
C72A 0.014(3) 0.026(3) 0.025(4) 0.006(3) 0.003(3) -0.003(3)
C73A 0.014(3) 0.048(4) 0.024(4) 0.013(3) 0.006(3) 0.005(3)
C74A 0.024(4) 0.053(5) 0.015(4) 0.002(3) 0.007(3) 0.011(3)
C75A 0.021(3) 0.035(4) 0.017(4) -0.008(3) 0.003(3) 0.007(3)
C76A 0.015(3) 0.022(3) 0.023(4) 0.004(3) 0.003(3) 0.004(3)
C81A 0.009(3) 0.015(3) 0.016(3) 0.001(2) -0.001(2) -0.007(2)
C82A 0.019(3) 0.018(3) 0.019(4) 0.000(3) 0.003(3) 0.000(3)
C83A 0.021(3) 0.014(3) 0.023(4) -0.003(3) 0.004(3) 0.000(3)
C84A 0.022(3) 0.029(4) 0.026(4) 0.006(3) 0.000(3) 0.006(3)
C85A 0.039(4) 0.032(4) 0.020(4) 0.009(3) 0.004(3) 0.011(3)
C86A 0.025(3) 0.024(3) 0.024(4) 0.005(3) 0.010(3) 0.011(3)
C1S 0.067(8) 0.086(8) 0.065(8) 0.000(6) 0.021(6) 0.002(6)
C2S 0.064(10) 0.055(9) 0.064(10) -0.037(8) 0.016(8) -0.011(8)
C3S 0.060(9) 0.077(10) 0.045(10) -0.014(8) 0.010(8) -0.011(9)
C4S 0.049(8) 0.032(7) 0.047(9) -0.012(7) 0.004(7) 0.015(7)
C5S 0.036(7) 0.049(8) 0.057(10) 0.015(7) -0.018(7) 0.013(7)
C6S 0.059(7) 0.054(7) 0.052(7) 0.014(6) 0.001(6) 0.004(6)
C11S 0.066(7) 0.058(7) 0.093(10) 0.022(6) 0.013(6) 0.017(5)
C12S 0.059(6) 0.095(8) 0.047(7) 0.017(6) 0.015(5) 0.022(6)
O13S 0.066(4) 0.045(3) 0.044(4) -0.009(3) 0.001(3) 0.011(3)
C14S 0.076(7) 0.050(6) 0.082(9) -0.030(5) 0.000(6) -0.001(5)
C15S 0.080(8) 0.047(6) 0.076(8) -0.014(5) -0.021(6) -0.005(5)

loop_
_atom_type_symbol
_atom_type_description
_atom_type_scat_dispersion_real
_atom_type_scat_dispersion_imag
_atom_type_scat_source
C C 0.0033 0.0016 'International Tables Vol C Tables 4.2.6.8 and 6.1.1.4'
H H 0.0000 0.0000 'International Tables Vol C Tables 4.2.6.8 and 6.1.1.4'
N N 0.0061 0.0033 'International Tables Vol C Tables 4.2.6.8 and 6.1.1.4'
O O 0.0106 0.0060 'International Tables Vol C Tables 4.2.6.8 and 6.1.1.4'
P P 0.1023 0.0942 'International Tables Vol C Tables 4.2.6.8 and 6.1.1.4'
Ru Ru -1.2594 0.8363 'International Tables Vol C Tables 4.2.6.8 and 6.1.1.4'
S S 0.1246 0.1234 'International Tables Vol C Tables 4.2.6.8 and 6.1.1.4'

loop_
_geom_angle_atom_site_label_1
_geom_angle_atom_site_label_2
_geom_angle_atom_site_label_3
_geom_angle
S3 Ru1 S4 123.12(6)
S3 Ru1 P1 83.10(6)
S4 Ru1 P1 81.70(6)
N1 Ru1 S3 116.36(17)
N1 Ru1 S4 120.49(17)
N1 Ru1 P1 104.27(15)
N1 Ru1 N4 74.49(19)
N4 Ru1 S3 98.26(15)
N4 Ru1 S4 98.11(15)
N4 Ru1 P1 178.46(15)
O1 S1 N1 105.6(2)
O1 S1 C1 108.6(3)
O2 S1 O1 119.8(3)
O2 S1 N1 108.3(3)
O2 S1 C1 108.9(3)
N1 S1 C1 104.8(3)
O3 S2 N4 103.9(2)
O3 S2 C11 109.6(3)
O4 S2 O3 120.0(3)
O4 S2 N4 109.3(3)
O4 S2 C11 106.3(3)
N4 S2 C11 107.1(3)
C21 S3 Ru1 116.2(2)
C41 S4 Ru1 123.4(2)
C61 P1 Ru1 117.9(2)
C61 P1 C71 101.9(3)
C71 P1 Ru1 108.22(18)
C81 P1 Ru1 118.6(2)
C81 P1 C61 106.3(3)
C81 P1 C71 101.4(3)
S1 N1 Ru1 134.0(3)
N2 N1 Ru1 119.7(3)
N2 N1 S1 106.1(4)
N3 N2 N1 113.9(5)
N2 N3 N4 116.1(5)
S2 N4 Ru1 133.8(3)
N3 N4 Ru1 115.8(3)
N3 N4 S2 109.9(4)
C2 C1 S1 119.0(5)
C2 C1 C6 120.2(6)
C6 C1 S1 120.6(5)
C1 C2 C3 120.1(6)
C4 C3 C2 120.8(7)
C3 C4 C5 117.9(7)
C3 C4 C7 120.9(7)
C5 C4 C7 121.2(7)
C6 C5 C4 122.2(7)
C5 C6 C1 118.7(7)
C12 C11 S2 119.7(5)
C16 C11 S2 119.6(5)
C16 C11 C12 120.6(6)
C13 C12 C11 119.8(7)
C12 C13 C14 120.2(6)
C13 C14 C17 120.6(6)
C15 C14 C13 118.9(6)
C15 C14 C17 120.5(7)
C16 C15 C14 121.4(6)
C11 C16 C15 119.0(6)
C22 C21 S3 119.9(4)
C22 C21 C26 121.5(6)
C26 C21 S3 118.3(5)
C21 C22 C23 117.8(5)
C21 C22 C27 121.4(5)
C23 C22 C27 120.8(6)
C24 C23 C22 122.8(6)
C23 C24 C25 117.5(6)
C23 C24 C30 120.6(6)
C25 C24 C30 121.9(6)
C26 C25 C24 122.4(6)
C21 C26 C33 120.7(6)
C25 C26 C21 118.0(6)
C25 C26 C33 121.2(6)
C22 C27 C28 109.9(5)
C22 C27 C29 113.6(5)
C28 C27 C29 110.3(6)
C24 C30 C32 111.6(6)
C31 C30 C24 111.0(6)
C31 C30 C32 112.3(7)
C26 C33 C34 113.0(6)
C35 C33 C26 110.4(6)
C35 C33 C34 111.2(6)
C42 C41 S4 120.3(5)
C42 C41 C46 121.3(6)
C46 C41 S4 116.6(5)
C41 C42 C47 121.6(6)
C43 C42 C41 117.7(6)
C43 C42 C47 120.3(6)
C44 C43 C42 122.7(6)
C43 C44 C50 123.1(6)
C45 C44 C43 117.7(6)
C45 C44 C50 119.0(6)
C44 C45 C46 123.6(6)
C41 C46 C53 123.3(6)
C45 C46 C41 116.7(6)
C45 C46 C53 120.0(5)
C42 C47 C48 111.3(5)
C49 C47 C42 112.3(6)
C49 C47 C48 111.5(5)
C51 C50 C44 114.8(6)
C51 C50 C52 110.2(7)
C52 C50 C44 109.2(6)
C46 C53 C54 113.1(5)
C46 C53 C55 109.5(6)
C55 C53 C54 110.1(6)
C62 C61 P1 119.6(5)
C66 C61 P1 121.5(5)
C66 C61 C62 118.9(6)
C63 C62 C61 120.2(6)
C64 C63 C62 120.2(7)
C63 C64 C65 120.5(6)
C64 C65 C66 118.8(7)
C61 C66 C65 121.4(7)
C72 C71 P1 119.8(5)
C76 C71 P1 121.2(5)
C76 C71 C72 118.8(6)
C71 C72 C73 120.5(7)
C74 C73 C72 119.6(7)
C73 C74 C75 121.2(7)
C74 C75 C76 119.1(7)
C71 C76 C75 120.8(6)
C82 C81 P1 120.5(5)
C86 C81 P1 120.3(5)
C86 C81 C82 119.1(6)
C83 C82 C81 120.1(7)
C84 C83 C82 119.8(7)
C83 C84 C85 120.9(7)
C84 C85 C86 120.3(8)
C85 C86 C81 119.7(7)
S3A Ru1A P1A 85.59(6)
S4A Ru1A S3A 121.73(6)
S4A Ru1A P1A 80.74(6)
N1A Ru1A S3A 97.77(15)
N1A Ru1A S4A 98.24(14)
N1A Ru1A P1A 176.49(14)
N4A Ru1A S3A 117.25(17)
N4A Ru1A S4A 121.01(17)
N4A Ru1A P1A 103.37(15)
N4A Ru1A N1A 74.23(19)
O1A S1A N1A 109.1(3)
O1A S1A C1A 106.4(3)
O2A S1A O1A 121.0(3)
O2A S1A N1A 104.4(2)
O2A S1A C1A 108.2(3)
N1A S1A C1A 107.0(3)
O3A S2A O4A 120.0(3)
O3A S2A N4A 108.3(3)
O3A S2A C11A 108.7(3)
O4A S2A N4A 105.5(2)
O4A S2A C11A 107.9(3)
N4A S2A C11A 105.5(3)
C21A S3A Ru1A 116.5(2)
C41A S4A Ru1A 123.2(2)
C61A P1A Ru1A 115.9(2)
C61A P1A C71A 106.9(3)
C61A P1A C81A 101.3(3)
C71A P1A Ru1A 118.2(2)
C71A P1A C81A 100.8(3)
C81A P1A Ru1A 111.42(18)
S1A N1A Ru1A 133.7(3)
N2A N1A Ru1A 116.5(3)
N2A N1A S1A 109.3(4)
N3A N2A N1A 115.6(5)
N2A N3A N4A 113.4(5)
S2A N4A Ru1A 134.3(3)
N3A N4A Ru1A 120.2(3)
N3A N4A S2A 105.2(3)
C2A C1A S1A 119.3(5)
C2A C1A C6A 121.4(6)
C6A C1A S1A 119.2(5)
C3A C2A C1A 119.2(6)
C2A C3A C4A 120.9(6)
C3A C4A C7A 119.9(6)
C5A C4A C3A 119.0(6)
C5A C4A C7A 121.1(6)
C6A C5A C4A 121.3(6)
C5A C6A C1A 118.1(6)
C12A C11A S2A 118.1(5)
C12A C11A C16A 122.2(6)
C16A C11A S2A 119.6(5)
C11A C12A C13A 118.5(6)
C14A C13A C12A 121.0(7)
C13A C14A C15A 118.9(6)
C13A C14A C17A 120.6(7)
C15A C14A C17A 120.4(7)
C16A C15A C14A 120.6(6)
C11A C16A C15A 118.7(6)
C22A C21A S3A 118.7(4)
C22A C21A C26A 121.4(6)
C26A C21A S3A 119.6(5)
C21A C22A C27A 122.0(5)
C23A C22A C21A 117.8(5)
C23A C22A C27A 120.1(6)
C22A C23A C24A 123.0(6)
C23A C24A C30A 121.3(6)
C25A C24A C23A 118.0(6)
C25A C24A C30A 120.7(6)
C24A C25A C26A 122.7(6)
C21A C26A C33A 120.8(6)
C25A C26A C21A 117.1(6)
C25A C26A C33A 122.0(5)
C28A C27A C22A 110.1(5)
C28A C27A C29A 111.5(6)
C29A C27A C22A 112.7(5)
C31A C30A C24A 113.5(7)
C31A C30A C32A 112.7(7)
C32A C30A C24A 110.5(6)
C26A C33A C34A 109.9(6)
C26A C33A C35A 114.3(6)
C35A C33A C34A 109.7(5)
C42A C41A S4A 116.9(4)
C46A C41A S4A 119.1(4)
C46A C41A C42A 121.8(6)
C41A C42A C47A 122.0(5)
C43A C42A C41A 118.1(6)
C43A C42A C47A 119.7(5)
C42A C43A C44A 121.9(6)
C43A C44A C45A 118.1(6)
C43A C44A C50A 119.4(6)
C45A C44A C50A 122.4(6)
C46A C45A C44A 121.8(6)
C41A C46A C53A 122.5(6)
C45A C46A C41A 118.1(6)
C45A C46A C53A 119.4(6)
C42A C47A C49A 109.5(5)
C48A C47A C42A 112.0(5)
C48A C47A C49A 111.6(5)
C44A C50A C51A 114.5(6)
C52A C50A C44A 108.6(6)
C52A C50A C51A 110.8(7)
C54A C53A C46A 112.8(5)
C55A C53A C46A 110.7(6)
C55A C53A C54A 111.1(5)
C62A C61A P1A 119.6(5)
C66A C61A P1A 121.0(5)
C66A C61A C62A 119.4(6)
C63A C62A C61A 119.4(6)
C64A C63A C62A 121.0(7)
C65A C64A C63A 119.4(7)
C64A C65A C66A 121.1(7)
C65A C66A C61A 119.6(7)
C72A C71A P1A 121.2(5)
C72A C71A C76A 119.0(6)
C76A C71A P1A 119.5(4)
C71A C72A C73A 120.1(6)
C74A C73A C72A 119.9(6)
C75A C74A C73A 120.1(6)
C74A C75A C76A 120.7(7)
C75A C76A C71A 120.2(6)
C82A C81A P1A 118.9(5)
C86A C81A P1A 122.2(5)
C86A C81A C82A 118.8(6)
C83A C82A C81A 119.6(6)
C84A C83A C82A 121.2(6)
C83A C84A C85A 119.5(6)
C84A C85A C86A 120.0(6)
C85A C86A C81A 120.8(6)
C1S C2S C3S 125.0(19)
C4S C3S C2S 122.4(17)
C3S C4S C5S 120.8(15)
C4S C5S C6S 114.9(15)
O13S C12S C11S 108.3(8)
C12S O13S C14S 112.6(8)
O13S C14S C15S 110.2(8)

loop_
_geom_bond_atom_site_label_1
_geom_bond_atom_site_label_2
_geom_bond_distance
Ru1 S3 2.1996(17)
Ru1 S4 2.2125(16)
Ru1 P1 2.3998(16)
Ru1 N1 1.930(5)
Ru1 N4 2.077(5)
S1 O1 1.428(4)
S1 O2 1.420(5)
S1 N1 1.697(5)
S1 C1 1.751(7)
S2 O3 1.435(4)
S2 O4 1.430(5)
S2 N4 1.685(5)
S2 C11 1.757(6)
S3 C21 1.777(6)
S4 C41 1.778(6)
P1 C61 1.834(7)
P1 C71 1.843(6)
P1 C81 1.825(7)
N1 N2 1.414(7)
N2 N3 1.262(7)
N3 N4 1.348(7)
C1 C2 1.383(9)
C1 C6 1.397(9)
C2 C3 1.395(9)
C3 C4 1.391(10)
C4 C5 1.394(10)
C4 C7 1.495(10)
C5 C6 1.387(10)
C11 C12 1.390(9)
C11 C16 1.383(9)
C12 C13 1.385(9)
C13 C14 1.394(10)
C14 C15 1.386(9)
C14 C17 1.516(10)
C15 C16 1.385(9)
C21 C22 1.387(8)
C21 C26 1.414(8)
C22 C23 1.393(8)
C22 C27 1.523(8)
C23 C24 1.377(9)
C24 C25 1.407(9)
C24 C30 1.519(9)
C25 C26 1.366(9)
C26 C33 1.529(9)
C27 C28 1.532(9)
C27 C29 1.534(9)
C30 C31 1.508(10)
C30 C32 1.527(11)
C33 C34 1.541(9)
C33 C35 1.525(10)
C41 C42 1.401(9)
C41 C46 1.416(8)
C42 C43 1.401(9)
C42 C47 1.526(9)
C43 C44 1.380(9)
C44 C45 1.373(9)
C44 C50 1.522(9)
C45 C46 1.403(9)
C46 C53 1.508(9)
C47 C48 1.543(9)
C47 C49 1.524(9)
C50 C51 1.503(11)
C50 C52 1.522(11)
C53 C54 1.536(9)
C53 C55 1.528(10)
C61 C62 1.395(9)
C61 C66 1.385(9)
C62 C63 1.387(9)
C63 C64 1.383(10)
C64 C65 1.387(10)
C65 C66 1.397(9)
C71 C72 1.397(9)
C71 C76 1.390(9)
C72 C73 1.397(9)
C73 C74 1.372(10)
C74 C75 1.384(10)
C75 C76 1.399(9)
C81 C82 1.397(9)
C81 C86 1.392(10)
C82 C83 1.394(10)
C83 C84 1.357(12)
C84 C85 1.376(12)
C85 C86 1.385(10)
Ru1A S3A 2.2117(18)
Ru1A S4A 2.1976(16)
Ru1A P1A 2.4085(16)
Ru1A N1A 2.082(5)
Ru1A N4A 1.921(5)
S1A O1A 1.439(5)
S1A O2A 1.423(4)
S1A N1A 1.686(5)
S1A C1A 1.770(6)
S2A O3A 1.429(5)
S2A O4A 1.430(4)
S2A N4A 1.713(5)
S2A C11A 1.775(7)
S3A C21A 1.782(6)
S4A C41A 1.778(6)
P1A C61A 1.835(6)
P1A C71A 1.835(6)
P1A C81A 1.838(6)
N1A N2A 1.356(7)
N2A N3A 1.259(7)
N3A N4A 1.437(7)
C1A C2A 1.380(9)
C1A C6A 1.404(9)
C2A C3A 1.379(9)
C3A C4A 1.396(9)
C4A C5A 1.386(10)
C4A C7A 1.508(9)
C5A C6A 1.386(9)
C11A C12A 1.382(9)
C11A C16A 1.384(9)
C12A C13A 1.394(9)
C13A C14A 1.387(9)
C14A C15A 1.407(10)
C14A C17A 1.501(10)
C15A C16A 1.388(10)
C21A C22A 1.410(8)
C21A C26A 1.415(8)
C22A C23A 1.372(9)
C22A C27A 1.543(8)
C23A C24A 1.390(8)
C24A C25A 1.381(9)
C24A C30A 1.515(9)
C25A C26A 1.395(9)
C26A C33A 1.508(9)
C27A C28A 1.507(9)
C27A C29A 1.525(9)
C30A C31A 1.494(11)
C30A C32A 1.508(11)
C33A C34A 1.537(9)
C33A C35A 1.517(8)
C41A C42A 1.408(8)
C41A C46A 1.403(8)
C42A C43A 1.393(9)
C42A C47A 1.530(9)
C43A C44A 1.404(9)
C44A C45A 1.405(9)
C44A C50A 1.526(9)
C45A C46A 1.399(9)
C46A C53A 1.526(8)
C47A C48A 1.515(8)
C47A C49A 1.534(9)
C50A C51A 1.527(10)
C50A C52A 1.517(11)
C53A C54A 1.525(9)
C53A C55A 1.524(9)
C61A C62A 1.401(9)
C61A C66A 1.390(9)
C62A C63A 1.387(9)
C63A C64A 1.378(10)
C64A C65A 1.372(11)
C65A C66A 1.389(10)
C71A C72A 1.392(8)
C71A C76A 1.397(9)
C72A C73A 1.394(10)
C73A C74A 1.381(10)
C74A C75A 1.371(10)
C75A C76A 1.377(9)
C81A C82A 1.396(8)
C81A C86A 1.390(9)
C82A C83A 1.384(9)
C83A C84A 1.378(9)
C84A C85A 1.379(9)
C85A C86A 1.387(9)
C1S C2S 1.32(3)
C2S C3S 1.42(2)
C3S C4S 1.40(2)
C4S C5S 1.48(2)
C5S C6S 1.54(2)
C11S C12S 1.508(15)
C12S O13S 1.406(10)
O13S C14S 1.416(10)
C14S C15S 1.459(14)
